data_1558753
loop_
_publ_author_name
'He\&s, Merlin'
'Stennett, Thomas'
'Fantuzzi, Felipe'
'Bertermann, R\"udiger'
'Schock, Marvin'
'Sch\"afer, Marius'
'Thiess, Torsten'
'Braunschweig, Holger'

_publ_section_title
;
 Diverse Ring-Opening Reactions of Rhodium \h4-Azaborete Complexes
;
_journal_name_full 'Chemical Science'
_journal_paper_doi 10.1039/D0SC02283G
_journal_year 2020
_chemical_formula_moiety 'C34 H51 B Cl Fe N P Rh'
_chemical_formula_sum 'C34 H51 B Cl Fe N P Rh'
_chemical_formula_weight 709.74
_space_group_crystal_system monoclinic
_space_group_IT_number 14
_space_group_name_Hall '-P 2ybc'
_space_group_name_H-M_alt 'P 1 21/c 1'
_atom_sites_solution_hydrogens geom
_atom_sites_solution_primary dual
_atom_sites_solution_secondary difmap
_audit_creation_method SHELXL-2018/3
_audit_update_record
;
2020-04-15 deposited with the CCDC.	2020-07-23 downloaded from the CCDC.
;
_cell_angle_alpha 90
_cell_angle_beta 99.868(18)
_cell_angle_gamma 90
_cell_formula_units_Z 4
_cell_length_a 18.500(3)
_cell_length_b 10.9446(14)
_cell_length_c 16.701(5)
_cell_measurement_reflns_used 9648
_cell_measurement_temperature 100(2)
_cell_measurement_theta_max 27.10
_cell_measurement_theta_min 2.59
_cell_volume 3331.5(12)
_computing_cell_refinement 'Saint+ ver. V8.37A (Bruker AXS)'
_computing_data_collection 'APEX2 ver. 2014.9 (Bruker AXS)'
_computing_data_reduction 'Saint+ ver. V8.37A (Bruker AXS)'
_computing_molecular_graphics 'ShelXLe (Huebschle et all, 2011)'
_computing_publication_material 'SHELXL-2018/3 (Sheldrick, 2018)'
_computing_structure_refinement 'SHELXL-2018/3 (Sheldrick, 2018)'
_computing_structure_solution 'SHELXT (Sheldrick, 2014)'
_diffrn_ambient_temperature 100(2)
_diffrn_detector 'CMOS area detector (Photon II)'
_diffrn_detector_area_resol_mean 7.5
_diffrn_measured_fraction_theta_full 0.999
_diffrn_measured_fraction_theta_max 0.999
_diffrn_measurement_device_type 'Bruker D8 Quest'
_diffrn_measurement_method '\f and \w scans'
_diffrn_radiation_monochromator 'multi-layer mirror'
_diffrn_radiation_type MoK\a
_diffrn_radiation_wavelength 0.71073
_diffrn_reflns_av_R_equivalents 0.0322
_diffrn_reflns_av_unetI/netI 0.0125
_diffrn_reflns_Laue_measured_fraction_full 0.999
_diffrn_reflns_Laue_measured_fraction_max 0.999
_diffrn_reflns_limit_h_max 23
_diffrn_reflns_limit_h_min -23
_diffrn_reflns_limit_k_max 13
_diffrn_reflns_limit_k_min -13
_diffrn_reflns_limit_l_max 20
_diffrn_reflns_limit_l_min -20
_diffrn_reflns_number 85277
_diffrn_reflns_point_group_measured_fraction_full 0.999
_diffrn_reflns_point_group_measured_fraction_max 0.999
_diffrn_reflns_theta_full 26.000
_diffrn_reflns_theta_max 26.372
_diffrn_reflns_theta_min 2.235
_diffrn_source 'microfocus sealed tube (Incoatec ImS)'
_exptl_absorpt_coefficient_mu 1.083
_exptl_absorpt_correction_T_max 0.7455
_exptl_absorpt_correction_T_min 0.6757
_exptl_absorpt_correction_type multi-scan
_exptl_absorpt_process_details 'SadAbs 2016/2 (Bruker AXS)'
_exptl_crystal_colour orange
_exptl_crystal_density_diffrn 1.415
_exptl_crystal_description block
_exptl_crystal_F_000 1480
_exptl_crystal_size_max 0.37
_exptl_crystal_size_mid 0.314
_exptl_crystal_size_min 0.295
_refine_diff_density_max 0.366
_refine_diff_density_min -0.384
_refine_diff_density_rms 0.046
_refine_ls_extinction_method none
_refine_ls_goodness_of_fit_ref 1.048
_refine_ls_hydrogen_treatment constr
_refine_ls_matrix_type full
_refine_ls_number_parameters 373
_refine_ls_number_reflns 6810
_refine_ls_number_restraints 0
_refine_ls_restrained_S_all 1.048
_refine_ls_R_factor_all 0.0189
_refine_ls_R_factor_gt 0.0174
_refine_ls_shift/su_max 0.004
_refine_ls_shift/su_mean 0.000
_refine_ls_structure_factor_coef Fsqd
_refine_ls_weighting_details 'w=1/[\s^2^(Fo^2^)+(0.0203P)^2^+1.8956P] where P=(Fo^2^+2Fc^2^)/3'
_refine_ls_weighting_scheme calc
_refine_ls_wR_factor_gt 0.0434
_refine_ls_wR_factor_ref 0.0443
_reflns_Friedel_coverage 0.000
_reflns_number_gt 6447
_reflns_number_total 6810
_reflns_threshold_expression 'I > 2\s(I)'
_cod_data_source_file d0sc02283g2.cif
_cod_data_source_block test_a_CCDC2
_cod_original_cell_volume 3331.5(13)
_cod_original_sg_symbol_H-M 'P 21/c'
_cod_database_code 1558753
_shelx_shelxl_version_number 2018/3
_shelx_space_group_comment
;
The symmetry employed for this shelxl refinement is uniquely defined
by the following loop, which should always be used as a source of
symmetry information in preference to the above space-group names.
They are only intended as comments.
;
_shelx_estimated_absorpt_t_min 0.690
_shelx_estimated_absorpt_t_max 0.741

loop_
_space_group_symop_operation_xyz
'x, y, z'
'-x, y+1/2, -z+1/2'
'-x, -y, -z'
'x, -y-1/2, z-1/2'

loop_
_atom_site_label
_atom_site_type_symbol
_atom_site_fract_x
_atom_site_fract_y
_atom_site_fract_z
_atom_site_U_iso_or_equiv
_atom_site_adp_type
_atom_site_occupancy
_atom_site_site_symmetry_order
_atom_site_calc_flag
_atom_site_refinement_flags_posn
_atom_site_refinement_flags_adp
_atom_site_refinement_flags_occupancy
_atom_site_disorder_assembly
_atom_site_disorder_group
Rh1 Rh 0.28627(2) 0.70687(2) 0.57962(2) 0.01112(4) Uani 1 1 d . . . . .
Fe1 Fe 0.10481(2) 1.02536(2) 0.65948(2) 0.01477(5) Uani 1 1 d . . . . .
P1 P 0.40048(2) 0.78998(3) 0.58259(2) 0.01208(7) Uani 1 1 d . . . . .
Cl1 Cl 0.29225(2) 0.59481(3) 0.45983(2) 0.02075(7) Uani 1 1 d . . . . .
N1 N 0.18174(6) 0.67333(10) 0.61250(6) 0.0126(2) Uani 1 1 d . . . . .
C1 C 0.26335(7) 0.76780(12) 0.69441(8) 0.0139(3) Uani 1 1 d . . . . .
H1 H 0.292105 0.815689 0.740067 0.017 Uiso 1 1 calc R U . . .
B2 B 0.23897(8) 0.63338(14) 0.68529(9) 0.0136(3) Uani 1 1 d . . . . .
C2 C 0.20533(7) 0.79910(12) 0.62921(8) 0.0131(3) Uani 1 1 d . . . . .
C7 C 0.28347(8) 0.30741(13) 0.77682(9) 0.0213(3) Uani 1 1 d . . . . .
H7 H 0.309031 0.235356 0.766578 0.026 Uiso 1 1 calc R U . . .
C6 C 0.24946(8) 0.31144(13) 0.84460(9) 0.0221(3) Uani 1 1 d . . . . .
C5 C 0.21303(8) 0.41850(14) 0.85884(8) 0.0202(3) Uani 1 1 d . . . . .
H5 H 0.188725 0.422710 0.904473 0.024 Uiso 1 1 calc R U . . .
C4 C 0.21132(7) 0.51939(13) 0.80798(8) 0.0162(3) Uani 1 1 d . . . . .
C3 C 0.24536(7) 0.51413(12) 0.73818(8) 0.0146(3) Uani 1 1 d . . . . .
C9 C 0.17418(8) 0.63464(14) 0.82951(8) 0.0199(3) Uani 1 1 d . . . . .
H9A H 0.135180 0.657201 0.784517 0.030 Uiso 1 1 calc R U . . .
H9B H 0.210274 0.700858 0.839363 0.030 Uiso 1 1 calc R U . . .
H9C H 0.152982 0.620713 0.878630 0.030 Uiso 1 1 calc R U . . .
C8 C 0.28143(7) 0.40584(13) 0.72301(8) 0.0176(3) Uani 1 1 d . . . . .
C10 C 0.25229(10) 0.20474(15) 0.90210(10) 0.0320(4) Uani 1 1 d . . . . .
H10A H 0.202651 0.186140 0.911649 0.048 Uiso 1 1 calc R U . . .
H10B H 0.283594 0.225399 0.953795 0.048 Uiso 1 1 calc R U . . .
H10C H 0.272478 0.133296 0.878258 0.048 Uiso 1 1 calc R U . . .
C20 C 0.17160(8) 1.13061(14) 0.60255(10) 0.0243(3) Uani 1 1 d . . . . .
H20 H 0.184304 1.213690 0.613866 0.029 Uiso 1 1 calc R U . . .
C21 C 0.10922(8) 1.01453(15) 0.78284(9) 0.0239(3) Uani 1 1 d . . . . .
H21 H 0.151662 0.998071 0.822109 0.029 Uiso 1 1 calc R U . . .
C22 C 0.08430(8) 1.13223(14) 0.75335(9) 0.0229(3) Uani 1 1 d . . . . .
H22 H 0.107123 1.208112 0.769609 0.027 Uiso 1 1 calc R U . . .
C23 C 0.01921(8) 1.11570(14) 0.69527(9) 0.0226(3) Uani 1 1 d . . . . .
H23 H -0.009013 1.178707 0.665783 0.027 Uiso 1 1 calc R U . . .
C24 C 0.00369(8) 0.98832(15) 0.68901(9) 0.0228(3) Uani 1 1 d . . . . .
H24 H -0.036686 0.951329 0.654772 0.027 Uiso 1 1 calc R U . . .
C25 C 0.05930(8) 0.92649(14) 0.74304(9) 0.0231(3) Uani 1 1 d . . . . .
H25 H 0.062555 0.840624 0.751190 0.028 Uiso 1 1 calc R U . . .
C26 C 0.44077(7) 0.85799(13) 0.68221(8) 0.0160(3) Uani 1 1 d . . . . .
H26 H 0.403126 0.917016 0.695101 0.019 Uiso 1 1 calc R U . . .
C27 C 0.45156(8) 0.76595(14) 0.75237(8) 0.0225(3) Uani 1 1 d . . . . .
H27A H 0.454734 0.809644 0.804076 0.034 Uiso 1 1 calc R U . . .
H27B H 0.496952 0.719931 0.752068 0.034 Uiso 1 1 calc R U . . .
H27C H 0.409885 0.709403 0.745852 0.034 Uiso 1 1 calc R U . . .
C28 C 0.51046(8) 0.93386(15) 0.68295(9) 0.0247(3) Uani 1 1 d . . . . .
H28A H 0.523999 0.973766 0.735930 0.037 Uiso 1 1 calc R U . . .
H28B H 0.501480 0.996075 0.640200 0.037 Uiso 1 1 calc R U . . .
H28C H 0.550501 0.880276 0.673198 0.037 Uiso 1 1 calc R U . . .
C29 C 0.39737(7) 0.92111(12) 0.51214(8) 0.0159(3) Uani 1 1 d . . . . .
H29 H 0.448134 0.954832 0.516508 0.019 Uiso 1 1 calc R U . . .
C30 C 0.34764(8) 1.02199(13) 0.53525(9) 0.0223(3) Uani 1 1 d . . . . .
H30A H 0.346301 1.090087 0.496922 0.033 Uiso 1 1 calc R U . . .
H30B H 0.366787 1.050806 0.590361 0.033 Uiso 1 1 calc R U . . .
H30C H 0.297942 0.989758 0.533282 0.033 Uiso 1 1 calc R U . . .
C31 C 0.37126(8) 0.88099(15) 0.42402(8) 0.0229(3) Uani 1 1 d . . . . .
H31A H 0.366823 0.952723 0.388393 0.034 Uiso 1 1 calc R U . . .
H31B H 0.323411 0.840765 0.419578 0.034 Uiso 1 1 calc R U . . .
H31C H 0.406853 0.823820 0.407731 0.034 Uiso 1 1 calc R U . . .
C32 C 0.46736(7) 0.68508(13) 0.54661(8) 0.0165(3) Uani 1 1 d . . . . .
H32 H 0.440304 0.648209 0.495330 0.020 Uiso 1 1 calc R U . . .
C33 C 0.48817(9) 0.57746(14) 0.60411(10) 0.0261(3) Uani 1 1 d . . . . .
H33A H 0.511994 0.514111 0.576321 0.039 Uiso 1 1 calc R U . . .
H33B H 0.443856 0.543860 0.620593 0.039 Uiso 1 1 calc R U . . .
H33C H 0.522012 0.605322 0.652314 0.039 Uiso 1 1 calc R U . . .
C34 C 0.53636(8) 0.74225(15) 0.52315(10) 0.0260(3) Uani 1 1 d . . . . .
H34A H 0.562886 0.680369 0.497200 0.039 Uiso 1 1 calc R U . . .
H34B H 0.568041 0.773106 0.572049 0.039 Uiso 1 1 calc R U . . .
H34C H 0.522288 0.809857 0.485206 0.039 Uiso 1 1 calc R U . . .
C13 C 0.04862(7) 0.65654(15) 0.60441(8) 0.0210(3) Uani 1 1 d . . . . .
H13A H 0.003581 0.620873 0.573920 0.032 Uiso 1 1 calc R U . . .
H13B H 0.044499 0.745821 0.603673 0.032 Uiso 1 1 calc R U . . .
H13C H 0.055844 0.627469 0.660719 0.032 Uiso 1 1 calc R U . . .
C12 C 0.11411(7) 0.61821(13) 0.56523(8) 0.0153(3) Uani 1 1 d . . . . .
C11 C 0.31838(8) 0.39124(14) 0.64970(9) 0.0228(3) Uani 1 1 d . . . . .
H11A H 0.322127 0.471128 0.624214 0.034 Uiso 1 1 calc R U . . .
H11B H 0.289386 0.335921 0.610616 0.034 Uiso 1 1 calc R U . . .
H11C H 0.367625 0.357209 0.666665 0.034 Uiso 1 1 calc R U . . .
C19 C 0.11107(9) 1.08796(14) 0.54548(9) 0.0238(3) Uani 1 1 d . . . . .
H19 H 0.076096 1.137861 0.512207 0.029 Uiso 1 1 calc R U . . .
C18 C 0.11153(8) 0.95767(13) 0.54646(8) 0.0195(3) Uani 1 1 d . . . . .
H18 H 0.076655 0.905933 0.514583 0.023 Uiso 1 1 calc R U . . .
C14 C 0.12449(8) 0.47985(13) 0.57098(9) 0.0234(3) Uani 1 1 d . . . . .
H14A H 0.081924 0.439364 0.538782 0.035 Uiso 1 1 calc R U . . .
H14B H 0.129258 0.454298 0.627878 0.035 Uiso 1 1 calc R U . . .
H14C H 0.168942 0.457125 0.549954 0.035 Uiso 1 1 calc R U . . .
C17 C 0.17420(7) 0.91818(12) 0.60431(8) 0.0156(3) Uani 1 1 d . . . . .
C16 C 0.20984(8) 1.02720(13) 0.63975(9) 0.0197(3) Uani 1 1 d . . . . .
H16 H 0.251986 1.029540 0.681183 0.024 Uiso 1 1 calc R U . . .
C15 C 0.10385(8) 0.65541(14) 0.47577(8) 0.0188(3) Uani 1 1 d . . . . .
H15A H 0.059066 0.617721 0.446185 0.028 Uiso 1 1 calc R U . . .
H15B H 0.146150 0.627832 0.452405 0.028 Uiso 1 1 calc R U . . .
H15C H 0.099760 0.744520 0.471374 0.028 Uiso 1 1 calc R U . . .

loop_
_atom_site_aniso_label
_atom_site_aniso_U_11
_atom_site_aniso_U_22
_atom_site_aniso_U_33
_atom_site_aniso_U_23
_atom_site_aniso_U_13
_atom_site_aniso_U_12
Rh1 0.01143(5) 0.01096(6) 0.01118(5) -0.00151(3) 0.00257(4) -0.00230(4)
Fe1 0.01500(9) 0.01460(10) 0.01575(10) 0.00068(7) 0.00559(7) 0.00112(7)
P1 0.01165(15) 0.01239(16) 0.01236(15) 0.00012(12) 0.00250(12) -0.00158(12)
Cl1 0.02314(17) 0.02156(17) 0.01884(16) -0.00917(13) 0.00723(13) -0.00600(13)
N1 0.0123(5) 0.0126(5) 0.0130(5) -0.0005(4) 0.0021(4) -0.0026(4)
C1 0.0138(6) 0.0160(6) 0.0126(6) -0.0030(5) 0.0039(5) -0.0015(5)
B2 0.0123(6) 0.0162(7) 0.0125(7) -0.0022(5) 0.0028(5) -0.0006(6)
C2 0.0128(6) 0.0137(6) 0.0138(6) -0.0013(5) 0.0053(5) -0.0030(5)
C7 0.0224(7) 0.0141(7) 0.0243(7) -0.0002(6) -0.0044(6) 0.0000(6)
C6 0.0230(7) 0.0185(7) 0.0211(7) 0.0060(6) -0.0065(6) -0.0070(6)
C5 0.0193(7) 0.0255(8) 0.0147(6) 0.0036(6) -0.0004(5) -0.0065(6)
C4 0.0137(6) 0.0191(7) 0.0143(6) 0.0001(5) -0.0018(5) -0.0034(5)
C3 0.0129(6) 0.0158(6) 0.0138(6) -0.0007(5) -0.0017(5) -0.0029(5)
C9 0.0188(7) 0.0259(8) 0.0155(6) 0.0005(6) 0.0046(5) 0.0013(6)
C8 0.0166(6) 0.0161(7) 0.0183(7) -0.0011(5) -0.0017(5) -0.0017(5)
C10 0.0385(9) 0.0247(8) 0.0286(8) 0.0112(7) -0.0065(7) -0.0090(7)
C20 0.0289(8) 0.0147(7) 0.0340(8) 0.0033(6) 0.0189(7) 0.0010(6)
C21 0.0248(7) 0.0321(8) 0.0159(7) 0.0010(6) 0.0060(6) 0.0011(6)
C22 0.0260(7) 0.0240(8) 0.0208(7) -0.0061(6) 0.0100(6) -0.0020(6)
C23 0.0201(7) 0.0256(8) 0.0242(7) -0.0012(6) 0.0101(6) 0.0058(6)
C24 0.0169(7) 0.0293(8) 0.0242(7) -0.0045(6) 0.0094(6) -0.0029(6)
C25 0.0279(8) 0.0224(7) 0.0221(7) 0.0036(6) 0.0137(6) -0.0010(6)
C26 0.0160(6) 0.0168(7) 0.0151(6) -0.0022(5) 0.0019(5) -0.0029(5)
C27 0.0271(8) 0.0237(8) 0.0152(7) 0.0006(6) -0.0009(6) -0.0012(6)
C28 0.0220(7) 0.0302(8) 0.0214(7) -0.0061(6) 0.0020(6) -0.0117(6)
C29 0.0132(6) 0.0168(7) 0.0181(6) 0.0042(5) 0.0037(5) -0.0016(5)
C30 0.0214(7) 0.0190(7) 0.0277(8) 0.0072(6) 0.0078(6) 0.0031(6)
C31 0.0231(7) 0.0282(8) 0.0168(7) 0.0048(6) 0.0021(6) -0.0040(6)
C32 0.0154(6) 0.0167(7) 0.0183(6) -0.0015(5) 0.0050(5) -0.0001(5)
C33 0.0290(8) 0.0228(8) 0.0281(8) 0.0041(6) 0.0090(6) 0.0087(6)
C34 0.0187(7) 0.0252(8) 0.0371(9) -0.0049(7) 0.0129(6) -0.0017(6)
C13 0.0138(6) 0.0322(8) 0.0167(7) 0.0003(6) 0.0014(5) -0.0060(6)
C12 0.0133(6) 0.0180(7) 0.0134(6) -0.0008(5) -0.0008(5) -0.0059(5)
C11 0.0240(7) 0.0193(7) 0.0255(7) -0.0024(6) 0.0052(6) 0.0022(6)
C19 0.0313(8) 0.0216(7) 0.0214(7) 0.0076(6) 0.0131(6) 0.0085(6)
C18 0.0235(7) 0.0213(7) 0.0152(6) 0.0021(5) 0.0072(5) 0.0039(6)
C14 0.0248(7) 0.0178(7) 0.0244(7) -0.0006(6) -0.0052(6) -0.0081(6)
C17 0.0159(6) 0.0151(7) 0.0176(6) 0.0005(5) 0.0082(5) -0.0004(5)
C16 0.0171(7) 0.0151(7) 0.0294(8) -0.0007(6) 0.0111(6) -0.0019(5)
C15 0.0198(7) 0.0228(7) 0.0131(6) -0.0009(5) 0.0004(5) -0.0039(6)

loop_
_atom_type_symbol
_atom_type_description
_atom_type_scat_dispersion_real
_atom_type_scat_dispersion_imag
_atom_type_scat_source
C C 0.0033 0.0016 'International Tables Vol C Tables 4.2.6.8 and 6.1.1.4'
H H 0.0000 0.0000 'International Tables Vol C Tables 4.2.6.8 and 6.1.1.4'
B B 0.0013 0.0007 'International Tables Vol C Tables 4.2.6.8 and 6.1.1.4'
N N 0.0061 0.0033 'International Tables Vol C Tables 4.2.6.8 and 6.1.1.4'
P P 0.1023 0.0942 'International Tables Vol C Tables 4.2.6.8 and 6.1.1.4'
Cl Cl 0.1484 0.1585 'International Tables Vol C Tables 4.2.6.8 and 6.1.1.4'
Fe Fe 0.3463 0.8444 'International Tables Vol C Tables 4.2.6.8 and 6.1.1.4'
Rh Rh -1.1178 0.9187 'International Tables Vol C Tables 4.2.6.8 and 6.1.1.4'

loop_
_exptl_crystal_face_index_h
_exptl_crystal_face_index_k
_exptl_crystal_face_index_l
_exptl_crystal_face_perp_dist
1.00 -1.00 -1.00 0.1320
-1.00 1.00 1.00 0.1640
1.00 -1.00 0.00 0.1560
-1.00 1.00 0.00 0.2290
0.00 -1.00 0.00 0.1610
0.00 1.00 0.00 0.1850
-1.00 -1.00 0.00 0.1800
1.00 1.00 0.00 0.1080
-1.00 0.00 0.00 0.1640
1.00 0.00 0.00 0.1110
-1.00 -1.00 1.00 0.1810
1.00 1.00 -1.00 0.1710
0.00 -1.00 1.00 0.1750
-1.00 0.00 1.00 0.1320
1.00 0.00 -1.00 0.1450
1.00 -1.00 1.00 0.1810
-1.00 1.00 -1.00 0.2370
0.00 0.00 1.00 0.1240
0.00 0.00 -1.00 0.1470
-1.00 0.00 -1.00 0.1570
1.00 0.00 1.00 0.1390
0.00 -1.00 -1.00 0.1670
0.00 1.00 1.00 0.1270
-1.00 -1.00 -1.00 0.1720
1.00 1.00 1.00 0.1090

loop_
_geom_angle_atom_site_label_1
_geom_angle_atom_site_label_2
_geom_angle_atom_site_label_3
_geom_angle
_geom_angle_site_symmetry_1
_geom_angle_site_symmetry_3
_geom_angle_publ_flag
C2 Rh1 N1 40.35(5) . . ?
C2 Rh1 C1 39.59(5) . . ?
N1 Rh1 C1 59.66(5) . . ?
C2 Rh1 B2 57.34(5) . . ?
N1 Rh1 B2 40.86(5) . . ?
C1 Rh1 B2 40.95(5) . . ?
C2 Rh1 P1 121.31(4) . . ?
N1 Rh1 P1 159.45(3) . . ?
C1 Rh1 P1 100.39(4) . . ?
B2 Rh1 P1 127.30(4) . . ?
C2 Rh1 Cl1 136.53(4) . . ?
N1 Rh1 Cl1 107.74(3) . . ?
C1 Rh1 Cl1 164.70(4) . . ?
B2 Rh1 Cl1 124.01(4) . . ?
P1 Rh1 Cl1 92.724(19) . . ?
C16 Fe1 C20 40.88(6) . . ?
C16 Fe1 C23 148.94(6) . . ?
C20 Fe1 C23 115.17(6) . . ?
C16 Fe1 C22 115.38(6) . . ?
C20 Fe1 C22 103.97(6) . . ?
C23 Fe1 C22 40.77(6) . . ?
C16 Fe1 C19 68.67(6) . . ?
C20 Fe1 C19 40.66(7) . . ?
C23 Fe1 C19 106.31(6) . . ?
C22 Fe1 C19 124.76(6) . . ?
C16 Fe1 C21 106.84(6) . . ?
C20 Fe1 C21 125.30(7) . . ?
C23 Fe1 C21 68.49(6) . . ?
C22 Fe1 C21 40.80(6) . . ?
C19 Fe1 C21 162.83(7) . . ?
C16 Fe1 C18 69.07(6) . . ?
C20 Fe1 C18 68.77(6) . . ?
C23 Fe1 C18 128.08(6) . . ?
C22 Fe1 C18 164.04(6) . . ?
C19 Fe1 C18 40.74(6) . . ?
C21 Fe1 C18 154.84(6) . . ?
C16 Fe1 C24 168.21(6) . . ?
C20 Fe1 C24 150.74(6) . . ?
C23 Fe1 C24 40.67(6) . . ?
C22 Fe1 C24 68.43(6) . . ?
C19 Fe1 C24 119.25(6) . . ?
C21 Fe1 C24 68.21(6) . . ?
C18 Fe1 C24 110.54(6) . . ?
C16 Fe1 C25 129.14(6) . . ?
C20 Fe1 C25 164.70(7) . . ?
C23 Fe1 C25 68.15(6) . . ?
C22 Fe1 C25 68.23(6) . . ?
C19 Fe1 C25 154.54(7) . . ?
C21 Fe1 C25 40.41(6) . . ?
C18 Fe1 C25 122.05(6) . . ?
C24 Fe1 C25 40.36(6) . . ?
C16 Fe1 C17 41.18(5) . . ?
C20 Fe1 C17 68.95(6) . . ?
C23 Fe1 C17 167.67(6) . . ?
C22 Fe1 C17 151.35(6) . . ?
C19 Fe1 C17 68.70(6) . . ?
C21 Fe1 C17 119.59(6) . . ?
C18 Fe1 C17 40.99(5) . . ?
C24 Fe1 C17 130.92(6) . . ?
C25 Fe1 C17 111.18(6) . . ?
C29 P1 C26 102.87(6) . . ?
C29 P1 C32 102.89(6) . . ?
C26 P1 C32 110.45(6) . . ?
C29 P1 Rh1 111.45(5) . . ?
C26 P1 Rh1 113.89(5) . . ?
C32 P1 Rh1 114.16(5) . . ?
C2 N1 C12 132.99(11) . . ?
C2 N1 B2 88.51(10) . . ?
C12 N1 B2 135.15(11) . . ?
C2 N1 Rh1 68.36(7) . . ?
C12 N1 Rh1 130.61(8) . . ?
B2 N1 Rh1 73.71(7) . . ?
C2 C1 B2 89.12(10) . . ?
C2 C1 Rh1 68.37(7) . . ?
B2 C1 Rh1 73.32(7) . . ?
C2 C1 H1 133.3 . . ?
B2 C1 H1 133.3 . . ?
Rh1 C1 H1 133.3 . . ?
N1 B2 C1 87.52(10) . . ?
N1 B2 C3 131.23(12) . . ?
C1 B2 C3 138.34(12) . . ?
N1 B2 C2 44.25(7) . . ?
C1 B2 C2 43.38(7) . . ?
C3 B2 C2 164.50(11) . . ?
N1 B2 Rh1 65.43(7) . . ?
C1 B2 Rh1 65.72(7) . . ?
C3 B2 Rh1 137.51(10) . . ?
C2 B2 Rh1 57.52(5) . . ?
C1 C2 C17 129.70(12) . . ?
C1 C2 N1 94.61(10) . . ?
C17 C2 N1 134.44(12) . . ?
C1 C2 B2 47.50(8) . . ?
C17 C2 B2 168.20(11) . . ?
N1 C2 B2 47.24(7) . . ?
C1 C2 Rh1 72.05(8) . . ?
C17 C2 Rh1 126.44(9) . . ?
N1 C2 Rh1 71.29(7) . . ?
B2 C2 Rh1 65.13(6) . . ?
C6 C7 C8 122.26(14) . . ?
C6 C7 H7 118.9 . . ?
C8 C7 H7 118.9 . . ?
C7 C6 C5 117.82(13) . . ?
C7 C6 C10 121.63(15) . . ?
C5 C6 C10 120.55(15) . . ?
C4 C5 C6 121.67(14) . . ?
C4 C5 H5 119.2 . . ?
C6 C5 H5 119.2 . . ?
C5 C4 C3 120.22(13) . . ?
C5 C4 C9 118.81(13) . . ?
C3 C4 C9 120.95(12) . . ?
C8 C3 C4 118.32(12) . . ?
C8 C3 B2 126.35(12) . . ?
C4 C3 B2 115.33(12) . . ?
C4 C9 H9A 109.5 . . ?
C4 C9 H9B 109.5 . . ?
H9A C9 H9B 109.5 . . ?
C4 C9 H9C 109.5 . . ?
H9A C9 H9C 109.5 . . ?
H9B C9 H9C 109.5 . . ?
C7 C8 C3 119.68(13) . . ?
C7 C8 C11 118.25(13) . . ?
C3 C8 C11 122.06(13) . . ?
C6 C10 H10A 109.5 . . ?
C6 C10 H10B 109.5 . . ?
H10A C10 H10B 109.5 . . ?
C6 C10 H10C 109.5 . . ?
H10A C10 H10C 109.5 . . ?
H10B C10 H10C 109.5 . . ?
C19 C20 C16 107.95(13) . . ?
C19 C20 Fe1 69.88(8) . . ?
C16 C20 Fe1 69.03(8) . . ?
C19 C20 H20 126.0 . . ?
C16 C20 H20 126.0 . . ?
Fe1 C20 H20 126.6 . . ?
C25 C21 C22 107.78(13) . . ?
C25 C21 Fe1 70.00(8) . . ?
C22 C21 Fe1 69.28(8) . . ?
C25 C21 H21 126.1 . . ?
C22 C21 H21 126.1 . . ?
Fe1 C21 H21 126.2 . . ?
C23 C22 C21 107.83(13) . . ?
C23 C22 Fe1 69.56(8) . . ?
C21 C22 Fe1 69.91(8) . . ?
C23 C22 H22 126.1 . . ?
C21 C22 H22 126.1 . . ?
Fe1 C22 H22 126.0 . . ?
C22 C23 C24 108.12(13) . . ?
C22 C23 Fe1 69.68(8) . . ?
C24 C23 Fe1 70.18(8) . . ?
C22 C23 H23 125.9 . . ?
C24 C23 H23 125.9 . . ?
Fe1 C23 H23 125.8 . . ?
C25 C24 C23 107.78(13) . . ?
C25 C24 Fe1 69.88(8) . . ?
C23 C24 Fe1 69.15(8) . . ?
C25 C24 H24 126.1 . . ?
C23 C24 H24 126.1 . . ?
Fe1 C24 H24 126.4 . . ?
C24 C25 C21 108.48(14) . . ?
C24 C25 Fe1 69.75(8) . . ?
C21 C25 Fe1 69.59(8) . . ?
C24 C25 H25 125.8 . . ?
C21 C25 H25 125.8 . . ?
Fe1 C25 H25 126.5 . . ?
C28 C26 C27 110.55(12) . . ?
C28 C26 P1 115.61(10) . . ?
C27 C26 P1 113.65(10) . . ?
C28 C26 H26 105.3 . . ?
C27 C26 H26 105.3 . . ?
P1 C26 H26 105.3 . . ?
C26 C27 H27A 109.5 . . ?
C26 C27 H27B 109.5 . . ?
H27A C27 H27B 109.5 . . ?
C26 C27 H27C 109.5 . . ?
H27A C27 H27C 109.5 . . ?
H27B C27 H27C 109.5 . . ?
C26 C28 H28A 109.5 . . ?
C26 C28 H28B 109.5 . . ?
H28A C28 H28B 109.5 . . ?
C26 C28 H28C 109.5 . . ?
H28A C28 H28C 109.5 . . ?
H28B C28 H28C 109.5 . . ?
C30 C29 C31 110.20(12) . . ?
C30 C29 P1 110.74(9) . . ?
C31 C29 P1 111.03(10) . . ?
C30 C29 H29 108.3 . . ?
C31 C29 H29 108.3 . . ?
P1 C29 H29 108.3 . . ?
C29 C30 H30A 109.5 . . ?
C29 C30 H30B 109.5 . . ?
H30A C30 H30B 109.5 . . ?
C29 C30 H30C 109.5 . . ?
H30A C30 H30C 109.5 . . ?
H30B C30 H30C 109.5 . . ?
C29 C31 H31A 109.5 . . ?
C29 C31 H31B 109.5 . . ?
H31A C31 H31B 109.5 . . ?
C29 C31 H31C 109.5 . . ?
H31A C31 H31C 109.5 . . ?
H31B C31 H31C 109.5 . . ?
C33 C32 C34 110.17(12) . . ?
C33 C32 P1 112.50(10) . . ?
C34 C32 P1 117.37(10) . . ?
C33 C32 H32 105.2 . . ?
C34 C32 H32 105.2 . . ?
P1 C32 H32 105.2 . . ?
C32 C33 H33A 109.5 . . ?
C32 C33 H33B 109.5 . . ?
H33A C33 H33B 109.5 . . ?
C32 C33 H33C 109.5 . . ?
H33A C33 H33C 109.5 . . ?
H33B C33 H33C 109.5 . . ?
C32 C34 H34A 109.5 . . ?
C32 C34 H34B 109.5 . . ?
H34A C34 H34B 109.5 . . ?
C32 C34 H34C 109.5 . . ?
H34A C34 H34C 109.5 . . ?
H34B C34 H34C 109.5 . . ?
C12 C13 H13A 109.5 . . ?
C12 C13 H13B 109.5 . . ?
H13A C13 H13B 109.5 . . ?
C12 C13 H13C 109.5 . . ?
H13A C13 H13C 109.5 . . ?
H13B C13 H13C 109.5 . . ?
N1 C12 C14 106.47(11) . . ?
N1 C12 C15 111.28(11) . . ?
C14 C12 C15 108.58(12) . . ?
N1 C12 C13 108.49(11) . . ?
C14 C12 C13 110.18(12) . . ?
C15 C12 C13 111.71(11) . . ?
C8 C11 H11A 109.5 . . ?
C8 C11 H11B 109.5 . . ?
H11A C11 H11B 109.5 . . ?
C8 C11 H11C 109.5 . . ?
H11A C11 H11C 109.5 . . ?
H11B C11 H11C 109.5 . . ?
C20 C19 C18 108.59(13) . . ?
C20 C19 Fe1 69.46(9) . . ?
C18 C19 Fe1 69.86(8) . . ?
C20 C19 H19 125.7 . . ?
C18 C19 H19 125.7 . . ?
Fe1 C19 H19 126.6 . . ?
C19 C18 C17 108.05(13) . . ?
C19 C18 Fe1 69.40(8) . . ?
C17 C18 Fe1 70.14(8) . . ?
C19 C18 H18 126.0 . . ?
C17 C18 H18 126.0 . . ?
Fe1 C18 H18 126.1 . . ?
C12 C14 H14A 109.5 . . ?
C12 C14 H14B 109.5 . . ?
H14A C14 H14B 109.5 . . ?
C12 C14 H14C 109.5 . . ?
H14A C14 H14C 109.5 . . ?
H14B C14 H14C 109.5 . . ?
C16 C17 C18 106.61(12) . . ?
C16 C17 C2 119.55(12) . . ?
C18 C17 C2 133.83(13) . . ?
C16 C17 Fe1 67.82(8) . . ?
C18 C17 Fe1 68.87(8) . . ?
C2 C17 Fe1 128.72(10) . . ?
C20 C16 C17 108.77(13) . . ?
C20 C16 Fe1 70.08(8) . . ?
C17 C16 Fe1 71.00(8) . . ?
C20 C16 H16 125.6 . . ?
C17 C16 H16 125.6 . . ?
Fe1 C16 H16 124.9 . . ?
C12 C15 H15A 109.5 . . ?
C12 C15 H15B 109.5 . . ?
H15A C15 H15B 109.5 . . ?
C12 C15 H15C 109.5 . . ?
H15A C15 H15C 109.5 . . ?
H15B C15 H15C 109.5 . . ?

loop_
_geom_bond_atom_site_label_1
_geom_bond_atom_site_label_2
_geom_bond_distance
_geom_bond_site_symmetry_2
_geom_bond_publ_flag
Rh1 C2 2.0909(13) . ?
Rh1 N1 2.1307(11) . ?
Rh1 C1 2.1398(14) . ?
Rh1 B2 2.2487(16) . ?
Rh1 P1 2.2930(5) . ?
Rh1 Cl1 2.3654(6) . ?
Fe1 C16 2.0258(14) . ?
Fe1 C20 2.0398(15) . ?
Fe1 C23 2.0413(14) . ?
Fe1 C22 2.0428(15) . ?
Fe1 C19 2.0453(15) . ?
Fe1 C21 2.0512(16) . ?
Fe1 C18 2.0514(15) . ?
Fe1 C24 2.0549(15) . ?
Fe1 C25 2.0566(15) . ?
Fe1 C17 2.0685(14) . ?
P1 C29 1.8505(14) . ?
P1 C26 1.8581(14) . ?
P1 C32 1.8614(14) . ?
N1 C2 1.4565(16) . ?
N1 C12 1.4879(16) . ?
N1 B2 1.5326(18) . ?
C1 C2 1.4334(19) . ?
C1 B2 1.539(2) . ?
C1 H1 1.0000 . ?
B2 C3 1.569(2) . ?
B2 C2 2.087(2) . ?
C2 C17 1.4563(19) . ?
C7 C6 1.387(2) . ?
C7 C8 1.399(2) . ?
C7 H7 0.9500 . ?
C6 C5 1.392(2) . ?
C6 C10 1.507(2) . ?
C5 C4 1.390(2) . ?
C5 H5 0.9500 . ?
C4 C3 1.4179(19) . ?
C4 C9 1.509(2) . ?
C3 C8 1.4043(19) . ?
C9 H9A 0.9800 . ?
C9 H9B 0.9800 . ?
C9 H9C 0.9800 . ?
C8 C11 1.510(2) . ?
C10 H10A 0.9800 . ?
C10 H10B 0.9800 . ?
C10 H10C 0.9800 . ?
C20 C19 1.419(2) . ?
C20 C16 1.420(2) . ?
C20 H20 0.9500 . ?
C21 C25 1.419(2) . ?
C21 C22 1.427(2) . ?
C21 H21 0.9500 . ?
C22 C23 1.422(2) . ?
C22 H22 0.9500 . ?
C23 C24 1.424(2) . ?
C23 H23 0.9500 . ?
C24 C25 1.418(2) . ?
C24 H24 0.9500 . ?
C25 H25 0.9500 . ?
C26 C28 1.5318(19) . ?
C26 C27 1.5322(19) . ?
C26 H26 1.0000 . ?
C27 H27A 0.9800 . ?
C27 H27B 0.9800 . ?
C27 H27C 0.9800 . ?
C28 H28A 0.9800 . ?
C28 H28B 0.9800 . ?
C28 H28C 0.9800 . ?
C29 C30 1.5284(19) . ?
C29 C31 1.5324(19) . ?
C29 H29 1.0000 . ?
C30 H30A 0.9800 . ?
C30 H30B 0.9800 . ?
C30 H30C 0.9800 . ?
C31 H31A 0.9800 . ?
C31 H31B 0.9800 . ?
C31 H31C 0.9800 . ?
C32 C33 1.527(2) . ?
C32 C34 1.5315(19) . ?
C32 H32 1.0000 . ?
C33 H33A 0.9800 . ?
C33 H33B 0.9800 . ?
C33 H33C 0.9800 . ?
C34 H34A 0.9800 . ?
C34 H34B 0.9800 . ?
C34 H34C 0.9800 . ?
C13 C12 1.5310(19) . ?
C13 H13A 0.9800 . ?
C13 H13B 0.9800 . ?
C13 H13C 0.9800 . ?
C12 C14 1.527(2) . ?
C12 C15 1.5287(18) . ?
C11 H11A 0.9800 . ?
C11 H11B 0.9800 . ?
C11 H11C 0.9800 . ?
C19 C18 1.426(2) . ?
C19 H19 0.9500 . ?
C18 C17 1.442(2) . ?
C18 H18 0.9500 . ?
C14 H14A 0.9800 . ?
C14 H14B 0.9800 . ?
C14 H14C 0.9800 . ?
C17 C16 1.4405(19) . ?
C16 H16 0.9500 . ?
C15 H15A 0.9800 . ?
C15 H15B 0.9800 . ?
C15 H15C 0.9800 . ?

loop_
_geom_torsion_atom_site_label_1
_geom_torsion_atom_site_label_2
_geom_torsion_atom_site_label_3
_geom_torsion_atom_site_label_4
_geom_torsion
_geom_torsion_site_symmetry_1
_geom_torsion_site_symmetry_2
_geom_torsion_site_symmetry_3
_geom_torsion_site_symmetry_4
_geom_torsion_publ_flag
C2 N1 B2 C1 -3.50(9) . . . . ?
C12 N1 B2 C1 -163.75(14) . . . . ?
Rh1 N1 B2 C1 64.36(7) . . . . ?
C2 N1 B2 C3 159.49(15) . . . . ?
C12 N1 B2 C3 -0.8(2) . . . . ?
Rh1 N1 B2 C3 -132.65(15) . . . . ?
C12 N1 B2 C2 -160.25(18) . . . . ?
Rh1 N1 B2 C2 67.86(7) . . . . ?
C2 N1 B2 Rh1 -67.86(7) . . . . ?
C12 N1 B2 Rh1 131.89(14) . . . . ?
C2 C1 B2 N1 3.56(10) . . . . ?
Rh1 C1 B2 N1 -64.09(7) . . . . ?
C2 C1 B2 C3 -157.11(17) . . . . ?
Rh1 C1 B2 C3 135.24(17) . . . . ?
Rh1 C1 B2 C2 -67.65(7) . . . . ?
C2 C1 B2 Rh1 67.65(7) . . . . ?
B2 C1 C2 C17 164.77(14) . . . . ?
Rh1 C1 C2 C17 -122.85(14) . . . . ?
B2 C1 C2 N1 -3.75(10) . . . . ?
Rh1 C1 C2 N1 68.63(7) . . . . ?
Rh1 C1 C2 B2 72.38(7) . . . . ?
B2 C1 C2 Rh1 -72.38(7) . . . . ?
C12 N1 C2 C1 164.75(13) . . . . ?
B2 N1 C2 C1 3.77(10) . . . . ?
Rh1 N1 C2 C1 -69.28(8) . . . . ?
C12 N1 C2 C17 -2.9(2) . . . . ?
B2 N1 C2 C17 -163.85(15) . . . . ?
Rh1 N1 C2 C17 123.11(16) . . . . ?
C12 N1 C2 B2 160.98(17) . . . . ?
Rh1 N1 C2 B2 -73.05(7) . . . . ?
C12 N1 C2 Rh1 -125.97(13) . . . . ?
B2 N1 C2 Rh1 73.05(7) . . . . ?
C8 C7 C6 C5 -0.7(2) . . . . ?
C8 C7 C6 C10 -179.86(13) . . . . ?
C7 C6 C5 C4 -1.0(2) . . . . ?
C10 C6 C5 C4 178.21(13) . . . . ?
C6 C5 C4 C3 1.8(2) . . . . ?
C6 C5 C4 C9 -176.84(13) . . . . ?
C5 C4 C3 C8 -1.02(19) . . . . ?
C9 C4 C3 C8 177.62(12) . . . . ?
C5 C4 C3 B2 179.43(12) . . . . ?
C9 C4 C3 B2 -1.93(18) . . . . ?
N1 B2 C3 C8 89.24(19) . . . . ?
C1 B2 C3 C8 -116.84(18) . . . . ?
C2 B2 C3 C8 155.4(4) . . . . ?
Rh1 B2 C3 C8 -8.7(2) . . . . ?
N1 B2 C3 C4 -91.25(17) . . . . ?
C1 B2 C3 C4 62.7(2) . . . . ?
C2 B2 C3 C4 -25.1(5) . . . . ?
Rh1 B2 C3 C4 170.80(11) . . . . ?
C6 C7 C8 C3 1.5(2) . . . . ?
C6 C7 C8 C11 -178.33(13) . . . . ?
C4 C3 C8 C7 -0.58(19) . . . . ?
B2 C3 C8 C7 178.92(13) . . . . ?
C4 C3 C8 C11 179.21(12) . . . . ?
B2 C3 C8 C11 -1.3(2) . . . . ?
C25 C21 C22 C23 -0.20(16) . . . . ?
Fe1 C21 C22 C23 59.45(10) . . . . ?
C25 C21 C22 Fe1 -59.65(10) . . . . ?
C21 C22 C23 C24 0.21(16) . . . . ?
Fe1 C22 C23 C24 59.89(10) . . . . ?
C21 C22 C23 Fe1 -59.68(10) . . . . ?
C22 C23 C24 C25 -0.15(16) . . . . ?
Fe1 C23 C24 C25 59.43(10) . . . . ?
C22 C23 C24 Fe1 -59.57(10) . . . . ?
C23 C24 C25 C21 0.03(16) . . . . ?
Fe1 C24 C25 C21 58.99(10) . . . . ?
C23 C24 C25 Fe1 -58.96(10) . . . . ?
C22 C21 C25 C24 0.10(16) . . . . ?
Fe1 C21 C25 C24 -59.09(10) . . . . ?
C22 C21 C25 Fe1 59.20(10) . . . . ?
C29 P1 C26 C28 -48.97(12) . . . . ?
C32 P1 C26 C28 60.26(12) . . . . ?
Rh1 P1 C26 C28 -169.73(9) . . . . ?
C29 P1 C26 C27 -178.38(10) . . . . ?
C32 P1 C26 C27 -69.16(11) . . . . ?
Rh1 P1 C26 C27 60.85(11) . . . . ?
C26 P1 C29 C30 -62.01(11) . . . . ?
C32 P1 C29 C30 -176.83(10) . . . . ?
Rh1 P1 C29 C30 60.41(10) . . . . ?
C26 P1 C29 C31 175.24(10) . . . . ?
C32 P1 C29 C31 60.41(11) . . . . ?
Rh1 P1 C29 C31 -62.34(10) . . . . ?
C29 P1 C32 C33 171.17(10) . . . . ?
C26 P1 C32 C33 61.96(12) . . . . ?
Rh1 P1 C32 C33 -67.91(11) . . . . ?
C29 P1 C32 C34 41.77(12) . . . . ?
C26 P1 C32 C34 -67.44(12) . . . . ?
Rh1 P1 C32 C34 162.69(10) . . . . ?
C2 N1 C12 C14 179.28(13) . . . . ?
B2 N1 C12 C14 -28.23(19) . . . . ?
Rh1 N1 C12 C14 81.52(13) . . . . ?
C2 N1 C12 C15 61.14(18) . . . . ?
B2 N1 C12 C15 -146.37(14) . . . . ?
Rh1 N1 C12 C15 -36.62(16) . . . . ?
C2 N1 C12 C13 -62.15(17) . . . . ?
B2 N1 C12 C13 90.34(17) . . . . ?
Rh1 N1 C12 C13 -159.91(9) . . . . ?
C16 C20 C19 C18 -0.36(16) . . . . ?
Fe1 C20 C19 C18 -59.07(10) . . . . ?
C16 C20 C19 Fe1 58.71(10) . . . . ?
C20 C19 C18 C17 -0.90(16) . . . . ?
Fe1 C19 C18 C17 -59.73(10) . . . . ?
C20 C19 C18 Fe1 58.83(10) . . . . ?
C19 C18 C17 C16 1.78(15) . . . . ?
Fe1 C18 C17 C16 -57.48(9) . . . . ?
C19 C18 C17 C2 -176.77(14) . . . . ?
Fe1 C18 C17 C2 123.96(16) . . . . ?
C19 C18 C17 Fe1 59.27(10) . . . . ?
C1 C2 C17 C16 9.8(2) . . . . ?
N1 C2 C17 C16 173.64(13) . . . . ?
B2 C2 C17 C16 81.1(6) . . . . ?
Rh1 C2 C17 C16 -86.83(15) . . . . ?
C1 C2 C17 C18 -171.82(14) . . . . ?
N1 C2 C17 C18 -8.0(3) . . . . ?
B2 C2 C17 C18 -100.5(5) . . . . ?
Rh1 C2 C17 C18 91.58(17) . . . . ?
C1 C2 C17 Fe1 -74.40(18) . . . . ?
N1 C2 C17 Fe1 89.47(18) . . . . ?
B2 C2 C17 Fe1 -3.1(6) . . . . ?
Rh1 C2 C17 Fe1 -171.00(7) . . . . ?
C19 C20 C16 C17 1.49(16) . . . . ?
Fe1 C20 C16 C17 60.73(10) . . . . ?
C19 C20 C16 Fe1 -59.24(10) . . . . ?
C18 C17 C16 C20 -2.02(15) . . . . ?
C2 C17 C16 C20 176.79(12) . . . . ?
Fe1 C17 C16 C20 -60.16(10) . . . . ?
C18 C17 C16 Fe1 58.14(9) . . . . ?
C2 C17 C16 Fe1 -123.05(12) . . . . ?
